data_4021299
loop_
_publ_author_name
'\<Stefan Marchal\'in'
'Katar\'ina Cvopov\'a'
'Miroslav Kri\<z'
'Peter Baran'
'Hassan Oulyadi'
'Adam Da\"ich'

_publ_section_title
;
 New Resolution of 2-Formyl-1,4-DHP Derivatives Using CIDR Methodology.
 Facile Access to New Chiral Tricyclic Thiolactam
;
_journal_name_full 'Journal of Organic Chemistry'
_journal_page_first 4227
_journal_page_last 4237
_journal_paper_doi 10.1021/jo049706s
_journal_volume 69
_journal_year 2004
_chemical_formula_sum 'C19 H24 N2 O4 S2'
_chemical_formula_weight 408.52
_space_group_IT_number 4
_symmetry_cell_setting monoclinic
_symmetry_space_group_name_Hall 'P 2yb'
_symmetry_space_group_name_H-M 'P 1 21 1'
_cell_angle_alpha 90.00
_cell_angle_beta 104.674(3)
_cell_angle_gamma 90.00
_cell_formula_units_Z 2
_cell_length_a 10.7577(12)
_cell_length_b 7.8092(9)
_cell_length_c 12.4883(15)
_cell_measurement_temperature 298(2)
_cell_volume 1014.9(2)
_diffrn_ambient_temperature 298(2)
_exptl_crystal_density_diffrn 1.337
_cod_depositor_comments
;
The following automatic conversions were performed:
'_symmetry_cell_setting' value 'Monoclinic' changed to 'monoclinic'
according to '/home/saulius/struct/CIF-dictionaries/cif_core.dic'
dictionary named 'cif_core.dic' version 2.4.1 from 2010-06-29.

Automatic conversion script
Id: cif_fix_enum 1527 2010-12-29 10:47:43Z saulius 
;
_cod_original_sg_symbol_H-M 'P 21'
_cod_database_code 4021299

loop_
_symmetry_equiv_pos_as_xyz
'x, y, z'
'-x, y+1/2, -z'

loop_
_atom_site_label
_atom_site_type_symbol
_atom_site_fract_x
_atom_site_fract_y
_atom_site_fract_z
_atom_site_U_iso_or_equiv
_atom_site_adp_type
_atom_site_occupancy
_atom_site_symmetry_multiplicity
_atom_site_calc_flag
_atom_site_refinement_flags
_atom_site_disorder_assembly
_atom_site_disorder_group
S1 S 0.68688(14) 0.5735(2) 1.09027(12) 0.0719(4) Uani 1 1 d . . .
S2 S 0.80940(19) 0.0976(3) 0.60758(16) 0.0885(8) Uani 0.766(5) 1 d P A 1
S2A S 0.9707(3) 0.2730(5) 0.7690(3) 0.0734(13) Uani 0.234(5) 1 d P A 2
O1 O 0.8922(4) 0.0746(5) 1.0060(3) 0.0743(11) Uani 1 1 d . A .
O2 O 0.8971(4) 0.3323(5) 1.0845(3) 0.0720(11) Uani 1 1 d . A .
O3 O 0.5561(4) -0.0503(6) 0.6839(4) 0.0909(15) Uani 1 1 d . A .
O4 O 0.4106(4) 0.1469(5) 0.6086(4) 0.0839(14) Uani 1 1 d . A .
N1 N 0.6513(4) 0.5194(5) 0.7947(3) 0.0600(12) Uani 1 1 d . A .
H1 H 0.6476 0.6264 0.7779 0.072 Uiso 1 1 calc R . .
N2 N 0.7309(4) 0.7750(6) 0.9322(4) 0.0632(12) Uani 1 1 d . . .
H2 H 0.7732 0.8331 0.8947 0.076 Uiso 1 1 calc R . .
C1 C 0.7369(4) 0.4673(7) 0.8932(4) 0.0507(12) Uani 1 1 d . . .
C2 C 0.7746(5) 0.3036(7) 0.9017(4) 0.0552(13) Uani 1 1 d . A .
C3 C 0.7380(5) 0.1890(7) 0.7981(4) 0.0570(13) Uani 1 1 d . . .
H3 H 0.7328 0.0708 0.8230 0.068 Uiso 1 1 calc R A 1
C4 C 0.6038(5) 0.2402(7) 0.7287(4) 0.0560(13) Uani 1 1 d . A .
C5 C 0.5722(5) 0.4068(7) 0.7231(4) 0.0585(14) Uani 1 1 d . . .
C11 C 0.7701(4) 0.6094(6) 0.9779(4) 0.0519(12) Uani 1 1 d . . .
H11 H 0.8632 0.6100 1.0101 0.062 Uiso 1 1 calc R . .
C12 C 0.6138(6) 0.8343(9) 0.9552(6) 0.0854(19) Uani 1 1 d . . .
H12A H 0.5404 0.7876 0.9013 0.103 Uiso 1 1 calc R . .
H12B H 0.6094 0.9582 0.9505 0.103 Uiso 1 1 calc R . .
C13 C 0.6114(7) 0.7773(10) 1.0694(7) 0.101(2) Uani 1 1 d . . .
H13A H 0.5236 0.7692 1.0757 0.121 Uiso 1 1 calc R . .
H13B H 0.6574 0.8583 1.1242 0.121 Uiso 1 1 calc R . .
C21 C 0.8593(5) 0.2228(8) 1.0006(4) 0.0585(14) Uani 1 1 d . . .
C22 C 0.9749(7) 0.2654(8) 1.1901(5) 0.084(2) Uani 1 1 d . . .
H22A H 1.0319 0.3539 1.2293 0.100 Uiso 1 1 calc R A .
H22B H 1.0268 0.1699 1.1769 0.100 Uiso 1 1 calc R . .
C23 C 0.8860(9) 0.2079(14) 1.2573(6) 0.124(3) Uani 1 1 d . A .
H23A H 0.8242 0.2963 1.2580 0.186 Uiso 1 1 calc R . .
H23B H 0.9344 0.1847 1.3317 0.186 Uiso 1 1 calc R . .
H23C H 0.8422 0.1058 1.2254 0.186 Uiso 1 1 calc R . .
C31 C 0.8352(5) 0.1936(7) 0.7319(4) 0.0585(14) Uani 0.766(5) 1 d P A 1
C32 C 0.9707(3) 0.2730(5) 0.7690(3) 0.0734(13) Uani 0.766(5) 1 d P A 1
H32 H 1.0080 0.3317 0.8340 0.088 Uiso 0.766(5) 1 calc PR A 1
C33 C 1.0270(6) 0.2316(9) 0.6735(6) 0.084(2) Uani 0.766(5) 1 d P A 1
H33 H 1.1097 0.2646 0.6725 0.101 Uiso 0.766(5) 1 calc PR A 1
C34 C 0.9498(7) 0.1431(10) 0.5889(5) 0.096(2) Uani 0.766(5) 1 d P A 1
H34 H 0.9750 0.1113 0.5258 0.115 Uiso 0.766(5) 1 calc PR A 1
C31A C 0.8352(5) 0.1936(7) 0.7319(4) 0.0585(14) Uani 0.23 1 d P A 2
C32A C 0.80940(19) 0.0976(3) 0.60758(16) 0.0885(8) Uani 0.23 1 d P A 2
H32A H 0.7391 0.0389 0.5645 0.106 Uiso 0.234(5) 1 calc PR A 2
C33A C 1.0270(6) 0.2316(9) 0.6735(6) 0.084(2) Uani 0.23 1 d P A 2
H33A H 1.1097 0.2646 0.6725 0.101 Uiso 0.234(5) 1 calc PR A 2
C34A C 0.9498(7) 0.1431(10) 0.5889(5) 0.096(2) Uani 0.23 1 d P A 2
H34A H 0.9750 0.1113 0.5258 0.115 Uiso 0.234(5) 1 calc PR A 2
C41 C 0.5244(5) 0.0988(10) 0.6731(5) 0.0671(15) Uani 1 1 d . . .
C42 C 0.3260(6) 0.0149(9) 0.5490(6) 0.091(2) Uani 1 1 d . . .
H42A H 0.2818 -0.0420 0.5977 0.109 Uiso 1 1 calc R A .
H42B H 0.3750 -0.0699 0.5202 0.109 Uiso 1 1 calc R . .
C43 C 0.2323(6) 0.1004(13) 0.4571(6) 0.105(3) Uani 1 1 d . A .
H43A H 0.1917 0.1929 0.4859 0.158 Uiso 1 1 calc R . .
H43B H 0.1684 0.0193 0.4208 0.158 Uiso 1 1 calc R . .
H43C H 0.2762 0.1445 0.4049 0.158 Uiso 1 1 calc R . .
C51 C 0.4555(5) 0.4971(8) 0.6510(5) 0.0802(19) Uani 1 1 d . A .
H51A H 0.4504 0.4742 0.5745 0.120 Uiso 1 1 calc R . .
H51B H 0.4632 0.6183 0.6641 0.120 Uiso 1 1 calc R . .
H51C H 0.3791 0.4559 0.6690 0.120 Uiso 1 1 calc R . .

loop_
_atom_site_aniso_label
_atom_site_aniso_U_11
_atom_site_aniso_U_22
_atom_site_aniso_U_33
_atom_site_aniso_U_23
_atom_site_aniso_U_13
_atom_site_aniso_U_12
S1 0.0834(9) 0.0749(9) 0.0606(9) -0.0015(9) 0.0240(7) -0.0049(9)
S2 0.0853(13) 0.1149(18) 0.0599(12) -0.0181(12) 0.0085(9) 0.0062(14)
S2A 0.074(2) 0.083(3) 0.065(2) 0.0021(19) 0.0206(18) 0.002(2)
O1 0.094(3) 0.050(2) 0.064(2) -0.002(2) -0.0084(19) 0.007(2)
O2 0.098(3) 0.059(2) 0.046(2) -0.0006(19) -0.007(2) -0.001(2)
O3 0.096(3) 0.064(3) 0.092(4) -0.008(2) -0.013(3) -0.007(3)
O4 0.076(3) 0.072(3) 0.085(3) -0.017(2) -0.012(2) -0.006(2)
N1 0.069(3) 0.053(3) 0.050(3) 0.006(2) 0.000(2) -0.001(2)
N2 0.073(3) 0.052(3) 0.069(3) 0.006(2) 0.026(2) 0.004(2)
C1 0.048(3) 0.059(3) 0.044(3) 0.004(2) 0.010(2) -0.003(3)
C2 0.062(3) 0.050(3) 0.049(3) 0.002(2) 0.006(2) 0.003(3)
C3 0.066(3) 0.052(3) 0.048(3) -0.004(2) 0.003(3) -0.002(3)
C4 0.058(3) 0.059(4) 0.046(3) -0.006(3) 0.005(2) -0.006(3)
C5 0.055(3) 0.064(4) 0.052(3) 0.001(3) 0.005(2) -0.002(3)
C11 0.052(3) 0.049(3) 0.055(3) -0.003(2) 0.014(2) -0.005(2)
C12 0.089(4) 0.077(4) 0.097(5) 0.004(4) 0.036(4) 0.010(4)
C13 0.118(5) 0.094(5) 0.107(6) 0.004(5) 0.058(5) 0.021(5)
C21 0.062(3) 0.062(4) 0.046(3) -0.001(3) 0.005(3) -0.008(3)
C22 0.107(5) 0.074(4) 0.048(3) 0.000(3) -0.022(3) 0.002(4)
C23 0.158(7) 0.153(7) 0.062(5) 0.032(5) 0.029(5) 0.027(6)
C31 0.069(3) 0.055(3) 0.049(3) -0.002(2) 0.009(3) 0.013(3)
C32 0.074(2) 0.083(3) 0.065(2) 0.0021(19) 0.0206(18) 0.002(2)
C33 0.070(4) 0.101(5) 0.084(5) 0.018(4) 0.023(4) 0.005(4)
C34 0.103(5) 0.133(7) 0.050(4) -0.011(4) 0.016(4) 0.017(5)
C31A 0.069(3) 0.055(3) 0.049(3) -0.002(2) 0.009(3) 0.013(3)
C32A 0.0853(13) 0.1149(18) 0.0599(12) -0.0181(12) 0.0085(9) 0.0062(14)
C33A 0.070(4) 0.101(5) 0.084(5) 0.018(4) 0.023(4) 0.005(4)
C34A 0.103(5) 0.133(7) 0.050(4) -0.011(4) 0.016(4) 0.017(5)
C41 0.061(3) 0.082(5) 0.054(3) -0.007(3) 0.006(3) -0.012(4)
C42 0.086(4) 0.090(5) 0.081(5) -0.022(4) -0.004(4) -0.028(4)
C43 0.076(4) 0.137(7) 0.088(5) -0.031(5) -0.007(4) -0.012(5)
C51 0.069(4) 0.077(4) 0.082(5) 0.008(4) -0.003(3) 0.009(3)

loop_
_geom_bond_atom_site_label_1
_geom_bond_atom_site_label_2
_geom_bond_distance
_geom_bond_site_symmetry_2
_geom_bond_publ_flag
S1 C13 1.776(7) . ?
S1 C11 1.867(5) . ?
S2 C34 1.625(8) . ?
S2 C31 1.682(6) . ?
O1 C21 1.207(7) . ?
O2 C21 1.334(6) . ?
O2 C22 1.467(6) . ?
O3 C41 1.211(8) . ?
O4 C41 1.337(7) . ?
O4 C42 1.450(7) . ?
N1 C5 1.383(7) . ?
N1 C1 1.397(6) . ?
N2 C11 1.433(6) . ?
N2 C12 1.438(7) . ?
C1 C2 1.338(7) . ?
C1 C11 1.512(7) . ?
C2 C21 1.478(7) . ?
C2 C3 1.540(7) . ?
C3 C31 1.489(7) . ?
C3 C4 1.537(7) . ?
C4 C5 1.342(8) . ?
C4 C41 1.460(8) . ?
C5 C51 1.520(7) . ?
C12 C13 1.500(9) . ?
C22 C23 1.493(10) . ?
C33 C34 1.356(9) . ?
C42 C43 1.481(9) . ?
